data_4027582
loop_
_publ_author_name
'Marco Santella'
'Virginia Mazzanti'
'Martyn Jevric'
'Christian Richard Parker'
'S\/oren Lindbaek Broman'
'Andrew D. Bond'
'Mogens Br\/ondsted Nielsen'

_publ_contact_author_address
;
University of Southern Denmark
Department of Physics and Chemistry
Campusvej 55
5230 Odense
Denmark
;
_publ_contact_author_email adb@chem.sdu.dk
_publ_contact_author_fax '+45 6615 8780'
_publ_contact_author_name 'Andrew D. Bond'
_publ_contact_author_phone '+45 6650 2545'
_publ_section_title
;
 Dihydroazulene-Buckminsterfullerene Conjugates
;
_journal_name_full 'Journal of Organic Chemistry'
_journal_page_first 8922
_journal_page_last 8932
_journal_paper_doi 10.1021/jo301306y
_journal_volume 77
_journal_year 2012
_chemical_formula_moiety 'C60, 2(C18 H11 I N2)'
_chemical_formula_sum 'C96 H22 I2 N4'
_chemical_formula_weight 1484.98
_chemical_name_common MJ03
_space_group_IT_number 14
_symmetry_cell_setting monoclinic
_symmetry_space_group_name_Hall '-P 2ybc'
_symmetry_space_group_name_H-M 'P 1 21/c 1'
_atom_sites_solution_hydrogens geom
_atom_sites_solution_primary direct
_atom_sites_solution_secondary difmap
_audit_creation_method SHELXL-97
_cell_angle_alpha 90.00
_cell_angle_beta 90.770(6)
_cell_angle_gamma 90.00
_cell_formula_units_Z 2
_cell_length_a 15.7913(15)
_cell_length_b 10.5450(11)
_cell_length_c 16.6502(17)
_cell_measurement_reflns_used 2198
_cell_measurement_temperature 150(2)
_cell_measurement_theta_max 21.12
_cell_measurement_theta_min 2.75
_cell_volume 2772.3(5)
_computing_cell_refinement 'SAINT v.7.68a (Bruker, 2010)'
_computing_data_collection 'APEX2 v2010.1-2 (Bruker, 2010)'
_computing_data_reduction SAINT
_computing_molecular_graphics SHELXTL
_computing_publication_material SHELXTL
_computing_structure_refinement SHELXTL
_computing_structure_solution 'SHELXTL v.6.12 (Sheldrick, 2008)'
_diffrn_ambient_temperature 150(2)
_diffrn_measured_fraction_theta_full 0.972
_diffrn_measured_fraction_theta_max 0.972
_diffrn_measurement_device_type 'Bruker Nonius X8APEX-II CCD'
_diffrn_measurement_method '\w and \f scans'
_diffrn_radiation_monochromator graphite
_diffrn_radiation_source 'fine-focus sealed tube'
_diffrn_radiation_type MoK\a
_diffrn_radiation_wavelength 0.71073
_diffrn_reflns_av_R_equivalents 0.0753
_diffrn_reflns_av_sigmaI/netI 0.1022
_diffrn_reflns_limit_h_max 16
_diffrn_reflns_limit_h_min -18
_diffrn_reflns_limit_k_max 12
_diffrn_reflns_limit_k_min -12
_diffrn_reflns_limit_l_max 15
_diffrn_reflns_limit_l_min -19
_diffrn_reflns_number 13948
_diffrn_reflns_theta_full 25.17
_diffrn_reflns_theta_max 25.17
_diffrn_reflns_theta_min 3.53
_diffrn_standards_number 0
_exptl_absorpt_coefficient_mu 1.202
_exptl_absorpt_correction_T_max 0.976
_exptl_absorpt_correction_T_min 0.797
_exptl_absorpt_correction_type multi-scan
_exptl_absorpt_process_details 'SADABS (Sheldrick, 2008)'
_exptl_crystal_colour brown
_exptl_crystal_density_diffrn 1.779
_exptl_crystal_description block
_exptl_crystal_F_000 1464
_exptl_crystal_size_max 0.02
_exptl_crystal_size_mid 0.02
_exptl_crystal_size_min 0.02
_refine_diff_density_max 0.924
_refine_diff_density_min -0.611
_refine_diff_density_rms 0.131
_refine_ls_extinction_method none
_refine_ls_goodness_of_fit_ref 1.042
_refine_ls_hydrogen_treatment constr
_refine_ls_matrix_type full
_refine_ls_number_parameters 432
_refine_ls_number_reflns 4836
_refine_ls_number_restraints 90
_refine_ls_restrained_S_all 1.031
_refine_ls_R_factor_all 0.1036
_refine_ls_R_factor_gt 0.0613
_refine_ls_shift/su_max 0.001
_refine_ls_shift/su_mean 0.000
_refine_ls_structure_factor_coef Fsqd
_refine_ls_weighting_details 'calc w=1/[\s^2^(Fo^2^)+(0.0570P)^2^+7.1436P] where P=(Fo^2^+2Fc^2^)/3'
_refine_ls_weighting_scheme calc
_refine_ls_wR_factor_gt 0.1300
_refine_ls_wR_factor_ref 0.1453
_reflns_number_gt 3229
_reflns_number_total 4836
_reflns_threshold_expression I>2\s(I)
_cod_data_source_file jo301306y_si_003.cif
_cod_data_source_block 2.C60
_cod_original_sg_symbol_H-M 'P 21/c'
_cod_database_code 4027582

loop_
_symmetry_equiv_pos_as_xyz
'x, y, z'
'-x, y+1/2, -z+1/2'
'-x, -y, -z'
'x, -y-1/2, z-1/2'

loop_
_atom_site_label
_atom_site_type_symbol
_atom_site_fract_x
_atom_site_fract_y
_atom_site_fract_z
_atom_site_U_iso_or_equiv
_atom_site_adp_type
_atom_site_occupancy
_atom_site_symmetry_multiplicity
_atom_site_calc_flag
_atom_site_refinement_flags
_atom_site_disorder_assembly
_atom_site_disorder_group
I1 I 0.20264(3) 0.35651(4) 0.79664(3) 0.02944(18) Uani 1 1 d . . .
N1 N 0.2871(4) 1.0111(6) 0.6331(4) 0.0366(17) Uani 1 1 d . . .
N2 N 0.1281(4) 1.0443(5) 0.8409(4) 0.0274(14) Uani 1 1 d . . .
C1 C 0.0020(4) 1.0511(6) 0.6060(4) 0.0197(15) Uani 1 1 d . . .
C2 C 0.0161(4) 0.9180(6) 0.6188(4) 0.0207(16) Uani 1 1 d . . .
H2A H -0.0207 0.8544 0.5979 0.025 Uiso 1 1 calc R . .
C3 C 0.0852(4) 0.8913(6) 0.6625(4) 0.0198(16) Uani 1 1 d . . .
C4 C 0.1311(4) 1.0165(6) 0.6848(4) 0.0180(15) Uani 1 1 d . . .
C5 C 0.0753(4) 1.1238(6) 0.6437(4) 0.0209(16) Uani 1 1 d . . .
H5A H 0.0533 1.1820 0.6860 0.025 Uiso 1 1 calc R . .
C6 C 0.1172(5) 1.2007(7) 0.5792(4) 0.0266(17) Uani 1 1 d . . .
H6A H 0.1738 1.1815 0.5648 0.032 Uiso 1 1 calc R . .
C7 C 0.0769(5) 1.2948(7) 0.5422(4) 0.0289(18) Uani 1 1 d . . .
H7A H 0.1090 1.3459 0.5069 0.035 Uiso 1 1 calc R . .
C8 C -0.0109(5) 1.3264(7) 0.5508(4) 0.0304(19) Uani 1 1 d . . .
H8A H -0.0254 1.4137 0.5473 0.037 Uiso 1 1 calc R . .
C9 C -0.0745(5) 1.2449(6) 0.5633(4) 0.0265(17) Uani 1 1 d . . .
H9A H -0.1301 1.2791 0.5656 0.032 Uiso 1 1 calc R . .
C10 C -0.0657(4) 1.1096(6) 0.5736(4) 0.0229(16) Uani 1 1 d . . .
H10A H -0.1116 1.0578 0.5560 0.027 Uiso 1 1 calc R . .
C11 C 0.2196(5) 1.0152(6) 0.6563(5) 0.0280(18) Uani 1 1 d . . .
C12 C 0.1319(4) 1.0335(6) 0.7734(5) 0.0214(16) Uani 1 1 d . . .
C13 C 0.1155(4) 0.7686(6) 0.6908(4) 0.0217(16) Uani 1 1 d . . .
C14 C 0.0712(4) 0.6578(7) 0.6701(4) 0.0254(16) Uani 1 1 d . . .
H14A H 0.0231 0.6631 0.6354 0.031 Uiso 1 1 calc R . .
C15 C 0.0961(5) 0.5422(6) 0.6993(4) 0.0246(17) Uani 1 1 d . . .
H15A H 0.0655 0.4683 0.6841 0.030 Uiso 1 1 calc R . .
C16 C 0.1654(4) 0.5317(6) 0.7505(4) 0.0191(15) Uani 1 1 d . . .
C17 C 0.2115(4) 0.6383(6) 0.7716(4) 0.0207(15) Uani 1 1 d . . .
H17A H 0.2596 0.6317 0.8063 0.025 Uiso 1 1 calc R . .
C18 C 0.1863(4) 0.7554(6) 0.7413(4) 0.0205(16) Uani 1 1 d . . .
H18A H 0.2183 0.8286 0.7554 0.025 Uiso 1 1 calc R . .
C1A C 0.5882(7) 0.6941(10) 0.6522(7) 0.035(4) Uiso 0.50 1 d PD A 1
C2A C 0.6605(9) 0.6184(12) 0.6282(9) 0.029(6) Uiso 0.50 1 d PD A 1
C3A C 0.6516(7) 0.4898(13) 0.6582(7) 0.015(3) Uiso 0.50 1 d PD A 1
C4A C 0.5717(7) 0.4882(12) 0.7003(10) 0.033(4) Uiso 0.50 1 d PD A 1
C5A C 0.5317(7) 0.6122(11) 0.6968(9) 0.026(4) Uiso 0.50 1 d PD A 1
C6A C 0.4458(8) 0.6273(12) 0.6878(9) 0.031(4) Uiso 0.50 1 d PD A 1
C7A C 0.4127(9) 0.7219(13) 0.6323(8) 0.022(4) Uiso 0.50 1 d PD A 1
C8A C 0.4668(6) 0.7991(15) 0.5908(9) 0.020(5) Uiso 0.50 1 d PD A 1
C9A C 0.5579(7) 0.7828(12) 0.5989(7) 0.031(4) Uiso 0.50 1 d PD A 1
C10A C 0.5885(9) 0.8064(18) 0.5183(6) 0.041(6) Uiso 0.50 1 d PD A 1
C11A C 0.6595(10) 0.7381(15) 0.4996(8) 0.037(5) Uiso 0.50 1 d PD A 1
C12A C 0.6951(10) 0.6451(12) 0.5549(8) 0.026(4) Uiso 0.50 1 d PD A 1
C13A C 0.7227(9) 0.5388(14) 0.5063(7) 0.023(4) Uiso 0.50 1 d PD A 1
C14A C 0.7148(10) 0.4162(12) 0.5330(9) 0.030(4) Uiso 0.50 1 d PD . 1
C15A C 0.6776(10) 0.3910(10) 0.6107(9) 0.031(4) Uiso 0.50 1 d PD A 1
C16A C 0.6258(8) 0.2772(12) 0.6077(10) 0.043(4) Uiso 0.50 1 d PD . 1
C17A C 0.5513(8) 0.2753(14) 0.6493(9) 0.036(4) Uiso 0.50 1 d PD . 1
C18A C 0.5226(8) 0.3807(13) 0.6981(13) 0.045(7) Uiso 0.50 1 d PD A 1
C19A C 0.4317(9) 0.4001(14) 0.6911(12) 0.024(5) Uiso 0.50 1 d PD . 1
C20A C 0.3920(9) 0.5155(13) 0.6846(12) 0.030(6) Uiso 0.50 1 d PD A 1
C21A C 0.3249(10) 0.5342(13) 0.6252(9) 0.044(4) Uiso 0.50 1 d PD . 1
C22A C 0.3374(10) 0.6634(14) 0.5974(10) 0.039(5) Uiso 0.50 1 d PD A 1
C23A C 0.3168(10) 0.6906(16) 0.5189(10) 0.037(4) Uiso 0.50 1 d PD . 1
C24A C 0.3729(10) 0.7733(17) 0.4745(9) 0.034(5) Uiso 0.50 1 d PD . 1
C25A C 0.4448(8) 0.8259(15) 0.5075(8) 0.025(5) Uiso 0.50 1 d PD A 1
C26A C 0.5211(7) 0.8290(14) 0.4598(8) 0.027(4) Uiso 0.50 1 d PD A 1
C27A C 0.5242(9) 0.7758(19) 0.3846(9) 0.034(6) Uiso 0.50 1 d PD . 1
C28A C 0.5994(10) 0.705(2) 0.3628(10) 0.031(5) Uiso 0.50 1 d PD . 1
C29A C 0.6625(12) 0.6861(15) 0.4189(10) 0.039(7) Uiso 0.50 1 d PD A 1
C30A C 0.7028(11) 0.5623(13) 0.4222(7) 0.045(4) Uiso 0.50 1 d PD . 1
C1B C 0.6097(7) 0.7433(14) 0.6042(7) 0.046(5) Uiso 0.50 1 d PD B 2
C2B C 0.6114(9) 0.7900(16) 0.5222(7) 0.034(5) Uiso 0.50 1 d PD B 2
C3B C 0.6717(9) 0.7105(13) 0.4805(7) 0.023(4) Uiso 0.50 1 d PD B 2
C4B C 0.7064(9) 0.6136(14) 0.5336(9) 0.021(4) Uiso 0.50 1 d PD B 2
C5B C 0.6674(12) 0.6365(17) 0.6109(10) 0.034(6) Uiso 0.50 1 d PD B 2
C6B C 0.6454(8) 0.5425(14) 0.6593(9) 0.029(4) Uiso 0.50 1 d PD B 2
C7B C 0.5665(7) 0.5361(13) 0.7029(10) 0.037(4) Uiso 0.50 1 d PD B 2
C8B C 0.5095(9) 0.6335(12) 0.6939(10) 0.039(5) Uiso 0.50 1 d PD B 2
C9B C 0.5339(6) 0.7396(13) 0.6436(8) 0.033(4) Uiso 0.50 1 d PD B 2
C10B C 0.4560(8) 0.7832(17) 0.6053(9) 0.034(6) Uiso 0.50 1 d PD B 2
C11B C 0.4597(8) 0.8274(17) 0.5279(9) 0.033(5) Uiso 0.50 1 d PD B 2
C12B C 0.5386(8) 0.8306(16) 0.4841(8) 0.035(5) Uiso 0.50 1 d PD B 2
C13B C 0.5218(7) 0.7955(18) 0.4010(10) 0.030(5) Uiso 0.50 1 d PD B 2
C14B C 0.5807(10) 0.7230(17) 0.3622(9) 0.024(5) Uiso 0.50 1 d PD . 2
C15B C 0.6565(11) 0.6750(13) 0.4023(9) 0.028(6) Uiso 0.50 1 d PD B 2
C16B C 0.6759(10) 0.5461(11) 0.3779(8) 0.032(4) Uiso 0.50 1 d PD . 2
C17B C 0.7082(9) 0.4537(12) 0.4276(6) 0.031(4) Uiso 0.50 1 d PD . 2
C18B C 0.7252(9) 0.4894(16) 0.5106(6) 0.021(4) Uiso 0.50 1 d PD B 2
C19B C 0.6997(9) 0.3875(11) 0.5639(9) 0.023(3) Uiso 0.50 1 d PD . 2
C20B C 0.6627(9) 0.4122(12) 0.6364(9) 0.030(4) Uiso 0.50 1 d PD B 2
C21B C 0.5946(7) 0.3294(11) 0.6619(8) 0.033(4) Uiso 0.50 1 d PD . 2
C22B C 0.5323(8) 0.4082(13) 0.7015(11) 0.030(5) Uiso 0.50 1 d PD B 2
C23B C 0.4483(8) 0.3787(16) 0.6901(14) 0.034(6) Uiso 0.50 1 d PD . 2
C24B C 0.3904(10) 0.4851(13) 0.6818(13) 0.032(6) Uiso 0.50 1 d PD . 2
C25B C 0.4196(9) 0.6076(12) 0.6843(10) 0.032(4) Uiso 0.50 1 d PD B 2
C26B C 0.3859(10) 0.7037(14) 0.6301(8) 0.029(4) Uiso 0.50 1 d PD B 2
C27B C 0.3255(10) 0.6739(15) 0.5731(9) 0.030(4) Uiso 0.50 1 d PD . 2
C28B C 0.3293(10) 0.7191(18) 0.4908(9) 0.040(5) Uiso 0.50 1 d PD . 2
C29B C 0.3959(12) 0.794(2) 0.4678(8) 0.054(7) Uiso 0.50 1 d PD B 2
C30B C 0.4323(7) 0.7683(15) 0.3898(9) 0.039(4) Uiso 0.50 1 d PD . 2

loop_
_atom_site_aniso_label
_atom_site_aniso_U_11
_atom_site_aniso_U_22
_atom_site_aniso_U_33
_atom_site_aniso_U_23
_atom_site_aniso_U_13
_atom_site_aniso_U_12
I1 0.0308(3) 0.0188(2) 0.0387(3) 0.0053(2) 0.0011(2) 0.0054(2)
N1 0.022(4) 0.032(4) 0.056(5) 0.012(3) 0.007(3) 0.000(3)
N2 0.028(4) 0.026(4) 0.028(4) -0.003(3) -0.009(3) -0.001(3)
C1 0.026(4) 0.018(4) 0.015(4) 0.004(3) 0.008(3) 0.004(3)
C2 0.024(4) 0.022(4) 0.016(4) -0.005(3) 0.003(3) -0.005(3)
C3 0.018(4) 0.022(4) 0.019(4) 0.004(3) -0.001(3) -0.005(3)
C4 0.019(4) 0.017(4) 0.017(4) 0.002(3) -0.004(3) 0.002(3)
C5 0.025(4) 0.016(4) 0.022(4) 0.000(3) 0.000(3) 0.002(3)
C6 0.023(4) 0.028(4) 0.028(4) 0.009(3) -0.002(3) -0.007(3)
C7 0.036(5) 0.025(4) 0.025(4) 0.002(3) -0.004(3) -0.010(3)
C8 0.046(5) 0.019(4) 0.026(4) -0.001(3) 0.002(4) 0.008(3)
C9 0.034(5) 0.025(4) 0.020(4) 0.007(3) 0.006(3) 0.015(3)
C10 0.019(4) 0.025(4) 0.024(4) -0.001(3) 0.006(3) 0.000(3)
C11 0.027(5) 0.016(4) 0.041(5) 0.008(3) -0.003(4) -0.002(3)
C12 0.020(4) 0.007(3) 0.037(5) -0.002(3) -0.007(3) 0.000(3)
C13 0.016(4) 0.022(4) 0.027(4) 0.000(3) 0.001(3) 0.000(3)
C14 0.025(4) 0.029(4) 0.022(4) -0.001(3) -0.009(3) 0.001(3)
C15 0.029(4) 0.021(4) 0.023(4) -0.006(3) -0.003(3) -0.006(3)
C16 0.017(4) 0.013(4) 0.027(4) 0.001(3) 0.006(3) 0.005(3)
C17 0.017(4) 0.013(3) 0.031(4) 0.001(3) -0.005(3) 0.002(3)
C18 0.016(4) 0.020(4) 0.026(4) 0.000(3) -0.001(3) -0.003(3)

loop_
_atom_type_symbol
_atom_type_description
_atom_type_scat_dispersion_real
_atom_type_scat_dispersion_imag
_atom_type_scat_source
C C 0.0033 0.0016 'International Tables Vol C Tables 4.2.6.8 and 6.1.1.4'
H H 0.0000 0.0000 'International Tables Vol C Tables 4.2.6.8 and 6.1.1.4'
N N 0.0061 0.0033 'International Tables Vol C Tables 4.2.6.8 and 6.1.1.4'
I I -0.4742 1.8119 'International Tables Vol C Tables 4.2.6.8 and 6.1.1.4'

loop_
_geom_angle_atom_site_label_1
_geom_angle_atom_site_label_2
_geom_angle_atom_site_label_3
_geom_angle
_geom_angle_site_symmetry_1
_geom_angle_site_symmetry_3
C10 C1 C2 129.0(7) . .
C10 C1 C5 122.3(6) . .
C2 C1 C5 108.4(6) . .
C3 C2 C1 114.3(6) . .
C3 C2 H2A 122.9 . .
C1 C2 H2A 122.9 . .
C2 C3 C13 128.8(6) . .
C2 C3 C4 109.1(6) . .
C13 C3 C4 122.0(6) . .
C11 C4 C12 108.9(6) . .
C11 C4 C3 110.9(5) . .
C12 C4 C3 109.7(5) . .
C11 C4 C5 113.0(5) . .
C12 C4 C5 109.9(5) . .
C3 C4 C5 104.4(5) . .
C6 C5 C1 108.5(5) . .
C6 C5 C4 116.4(6) . .
C1 C5 C4 103.6(5) . .
C6 C5 H5A 109.3 . .
C1 C5 H5A 109.3 . .
C4 C5 H5A 109.3 . .
C7 C6 C5 121.4(7) . .
C7 C6 H6A 119.3 . .
C5 C6 H6A 119.3 . .
C6 C7 C8 125.9(7) . .
C6 C7 H7A 117.1 . .
C8 C7 H7A 117.1 . .
C9 C8 C7 126.4(7) . .
C9 C8 H8A 116.8 . .
C7 C8 H8A 116.8 . .
C8 C9 C10 125.5(7) . .
C8 C9 H9A 117.2 . .
C10 C9 H9A 117.2 . .
C1 C10 C9 125.2(7) . .
C1 C10 H10A 117.4 . .
C9 C10 H10A 117.4 . .
N1 C11 C4 177.9(8) . .
N2 C12 C4 176.4(7) . .
C18 C13 C14 117.2(6) . .
C18 C13 C3 122.7(6) . .
C14 C13 C3 120.1(6) . .
C15 C14 C13 121.0(6) . .
C15 C14 H14A 119.5 . .
C13 C14 H14A 119.5 . .
C14 C15 C16 120.8(6) . .
C14 C15 H15A 119.6 . .
C16 C15 H15A 119.6 . .
C15 C16 C17 120.1(6) . .
C15 C16 I1 121.1(5) . .
C17 C16 I1 118.8(5) . .
C16 C17 C18 118.8(6) . .
C16 C17 H17A 120.6 . .
C18 C17 H17A 120.6 . .
C17 C18 C13 122.0(6) . .
C17 C18 H18A 119.0 . .
C13 C18 H18A 119.0 . .
C9A C1A C2A 117.7(11) . .
C9A C1A C5A 121.6(11) . .
C2A C1A C5A 107.7(10) . .
C12A C2A C1A 117.1(13) . .
C12A C2A C3A 122.5(10) . .
C1A C2A C3A 109.8(11) . .
C15A C3A C2A 118.7(10) . .
C15A C3A C4A 122.5(13) . .
C2A C3A C4A 105.4(11) . .
C18A C4A C5A 119.8(11) . .
C18A C4A C3A 119.4(12) . .
C5A C4A C3A 110.5(11) . .
C6A C5A C4A 122.5(10) . .
C6A C5A C1A 119.2(12) . .
C4A C5A C1A 106.6(10) . .
C5A C6A C20A 119.0(11) . .
C5A C6A C7A 119.7(13) . .
C20A C6A C7A 109.2(12) . .
C8A C7A C6A 120.4(13) . .
C8A C7A C22A 124.2(11) . .
C6A C7A C22A 104.3(12) . .
C7A C8A C25A 117.0(11) . .
C7A C8A C9A 120.4(12) . .
C25A C8A C9A 109.6(11) . .
C1A C9A C8A 118.5(11) . .
C1A C9A C10A 126.6(12) . .
C8A C9A C10A 103.6(10) . .
C11A C10A C26A 121.8(11) . .
C11A C10A C9A 113.8(13) . .
C26A C10A C9A 113.4(11) . .
C10A C11A C29A 116.4(12) . .
C10A C11A C12A 121.4(14) . .
C29A C11A C12A 108.3(13) . .
C2A C12A C13A 117.6(11) . .
C2A C12A C11A 123.1(14) . .
C13A C12A C11A 106.5(12) . .
C14A C13A C12A 121.1(11) . .
C14A C13A C30A 117.0(13) . .
C12A C13A C30A 110.0(12) . .
C13A C14A C15A 120.0(11) . .
C13A C14A C23A 123.4(14) . 3_666
C15A C14A C23A 103.9(13) . 3_666
C3A C15A C16A 118.3(14) . .
C3A C15A C14A 120.1(10) . .
C16A C15A C14A 110.7(12) . .
C17A C16A C15A 118.7(13) . .
C17A C16A C24A 119.2(13) . 3_666
C15A C16A C24A 108.5(12) . 3_666
C16A C17A C27A 121.7(13) . 3_666
C16A C17A C18A 123.1(14) . .
C27A C17A C18A 104.3(12) 3_666 .
C4A C18A C17A 117.8(13) . .
C4A C18A C19A 116.3(13) . .
C17A C18A C19A 112.2(13) . .
C20A C19A C18A 125.5(15) . .
C20A C19A C28A 117.5(14) . 3_666
C18A C19A C28A 104.9(13) . 3_666
C19A C20A C21A 120.1(14) . .
C19A C20A C6A 116.8(13) . .
C21A C20A C6A 109.6(12) . .
C30A C21A C20A 121.4(13) 3_666 .
C30A C21A C22A 124.1(13) 3_666 .
C20A C21A C22A 104.1(13) . .
C23A C22A C7A 118.3(12) . .
C23A C22A C21A 117.9(14) . .
C7A C22A C21A 112.6(13) . .
C22A C23A C24A 118.2(13) . .
C22A C23A C14A 117.7(14) . 3_666
C24A C23A C14A 110.9(14) . 3_666
C25A C24A C23A 123.0(13) . .
C25A C24A C16A 119.8(14) . 3_666
C23A C24A C16A 105.9(12) . 3_666
C24A C25A C8A 119.3(11) . .
C24A C25A C26A 118.5(14) . .
C8A C25A C26A 109.7(12) . .
C27A C26A C25A 121.9(13) . .
C27A C26A C10A 120.7(12) . .
C25A C26A C10A 103.6(12) . .
C26A C27A C17A 118.6(13) . 3_666
C26A C27A C28A 118.5(14) . .
C17A C27A C28A 113.0(14) 3_666 .
C29A C28A C27A 119.6(16) . .
C29A C28A C19A 121.8(16) . 3_666
C27A C28A C19A 105.5(14) . 3_666
C28A C29A C30A 118.1(15) . .
C28A C29A C11A 122.8(14) . .
C30A C29A C11A 108.9(12) . .
C21A C30A C13A 119.8(13) 3_666 .
C21A C30A C29A 120.9(14) 3_666 .
C13A C30A C29A 106.2(12) . .
C9B C1B C5B 119.5(13) . .
C9B C1B C2B 119.0(12) . .
C5B C1B C2B 108.4(12) . .
C12B C2B C3B 120.7(11) . .
C12B C2B C1B 120.9(13) . .
C3B C2B C1B 105.9(11) . .
C15B C3B C2B 120.1(11) . .
C15B C3B C4B 116.5(13) . .
C2B C3B C4B 111.1(13) . .
C18B C4B C3B 124.8(15) . .
C18B C4B C5B 119.5(11) . .
C3B C4B C5B 105.2(14) . .
C6B C5B C1B 117.2(15) . .
C6B C5B C4B 122.1(13) . .
C1B C5B C4B 109.5(14) . .
C5B C6B C20B 119.6(11) . .
C5B C6B C7B 124.9(14) . .
C20B C6B C7B 104.7(12) . .
C8B C7B C22B 116.8(12) . .
C8B C7B C6B 118.4(13) . .
C22B C7B C6B 110.9(12) . .
C7B C8B C25B 120.6(12) . .
C7B C8B C9B 117.4(13) . .
C25B C8B C9B 110.3(11) . .
C1B C9B C10B 121.4(12) . .
C1B C9B C8B 122.5(12) . .
C10B C9B C8B 105.5(11) . .
C11B C10B C26B 120.3(12) . .
C11B C10B C9B 118.2(14) . .
C26B C10B C9B 109.7(12) . .
C10B C11B C29B 121.7(13) . .
C10B C11B C12B 121.8(15) . .
C29B C11B C12B 104.6(14) . .
C2B C12B C13B 120.1(12) . .
C2B C12B C11B 118.7(14) . .
C13B C12B C11B 109.0(13) . .
C14B C13B C30B 119.6(14) . .
C14B C13B C12B 118.3(13) . .
C30B C13B C12B 109.7(12) . .
C13B C14B C23B 118.9(15) . 3_666
C13B C14B C15B 122.4(14) . .
C23B C14B C15B 105.7(13) 3_666 .
C3B C15B C14B 118.3(12) . .
C3B C15B C16B 119.0(13) . .
C14B C15B C16B 111.8(12) . .
C17B C16B C15B 125.0(13) . .
C17B C16B C24B 120.3(12) . 3_666
C15B C16B C24B 104.3(11) . 3_666
C16B C17B C27B 121.4(12) . 3_666
C16B C17B C18B 116.9(12) . .
C27B C17B C18B 108.1(11) 3_666 .
C4B C18B C17B 117.8(13) . .
C4B C18B C19B 117.6(11) . .
C17B C18B C19B 109.9(12) . .
C20B C19B C18B 121.4(10) . .
C20B C19B C28B 122.7(14) . 3_666
C18B C19B C28B 105.4(13) . 3_666
C19B C20B C21B 118.0(13) . .
C19B C20B C6B 119.6(11) . .
C21B C20B C6B 110.4(12) . .
C30B C21B C22B 119.7(12) 3_666 .
C30B C21B C20B 118.7(12) 3_666 .
C22B C21B C20B 107.3(11) . .
C23B C22B C7B 124.8(14) . .
C23B C22B C21B 117.9(14) . .
C7B C22B C21B 106.5(11) . .
C22B C23B C14B 123.1(16) . 3_666
C22B C23B C24B 116.4(15) . .
C14B C23B C24B 108.6(13) 3_666 .
C25B C24B C23B 120.9(15) . .
C25B C24B C16B 117.8(14) . 3_666
C23B C24B C16B 109.5(13) . 3_666
C24B C25B C26B 121.2(14) . .
C24B C25B C8B 120.5(13) . .
C26B C25B C8B 106.6(12) . .
C27B C26B C25B 121.0(15) . .
C27B C26B C10B 117.4(12) . .
C25B C26B C10B 107.8(13) . .
C26B C27B C17B 118.1(15) . 3_666
C26B C27B C28B 122.6(13) . .
C17B C27B C28B 108.5(13) 3_666 .
C29B C28B C27B 119.5(14) . .
C29B C28B C19B 119.1(15) . 3_666
C27B C28B C19B 107.9(14) . 3_666
C28B C29B C11B 118.4(13) . .
C28B C29B C30B 117.2(14) . .
C11B C29B C30B 112.5(14) . .
C21B C30B C13B 120.6(13) 3_666 .
C21B C30B C29B 124.3(13) 3_666 .
C13B C30B C29B 104.1(13) . .

loop_
_geom_bond_atom_site_label_1
_geom_bond_atom_site_label_2
_geom_bond_distance
_geom_bond_site_symmetry_2
I1 C16 2.082(6) .
N1 C11 1.140(9) .
N2 C12 1.131(8) .
C1 C10 1.341(9) .
C1 C2 1.437(9) .
C1 C5 1.516(9) .
C2 C3 1.334(9) .
C2 H2A 0.9500 .
C3 C13 1.455(9) .
C3 C4 1.549(9) .
C4 C11 1.482(10) .
C4 C12 1.487(10) .
C4 C5 1.584(9) .
C5 C6 1.506(9) .
C5 H5A 1.0000 .
C6 C7 1.326(10) .
C6 H6A 0.9500 .
C7 C8 1.435(10) .
C7 H7A 0.9500 .
C8 C9 1.340(10) .
C8 H8A 0.9500 .
C9 C10 1.444(9) .
C9 H9A 0.9500 .
C10 H10A 0.9500 .
C13 C18 1.398(9) .
C13 C14 1.402(9) .
C14 C15 1.368(9) .
C14 H14A 0.9500 .
C15 C16 1.383(10) .
C15 H15A 0.9500 .
C16 C17 1.383(9) .
C17 C18 1.389(9) .
C17 H17A 0.9500 .
C18 H18A 0.9500 .
C1A C9A 1.373(4) .
C1A C2A 1.453(2) .
C1A C5A 1.453(2) .
C2A C12A 1.373(4) .
C2A C3A 1.453(2) .
C3A C15A 1.373(4) .
C3A C4A 1.453(2) .
C4A C18A 1.372(4) .
C4A C5A 1.453(2) .
C5A C6A 1.373(4) .
C6A C20A 1.453(2) .
C6A C7A 1.453(2) .
C7A C8A 1.373(4) .
C7A C22A 1.453(2) .
C8A C25A 1.453(2) .
C8A C9A 1.453(2) .
C9A C10A 1.453(2) .
C10A C11A 1.372(4) .
C10A C26A 1.453(2) .
C11A C29A 1.453(2) .
C11A C12A 1.453(2) .
C12A C13A 1.453(2) .
C13A C14A 1.373(4) .
C13A C30A 1.453(2) .
C14A C15A 1.453(2) .
C14A C23A 1.50(2) 3_666
C15A C16A 1.453(2) .
C16A C17A 1.372(4) .
C16A C24A 1.47(2) 3_666
C17A C27A 1.42(2) 3_666
C17A C18A 1.453(2) .
C18A C19A 1.453(2) .
C19A C20A 1.373(4) .
C19A C28A 1.50(3) 3_666
C20A C21A 1.453(2) .
C21A C30A 1.36(2) 3_666
C21A C22A 1.453(2) .
C22A C23A 1.373(4) .
C23A C24A 1.453(2) .
C23A C14A 1.50(2) 3_666
C24A C25A 1.372(4) .
C24A C16A 1.47(2) 3_666
C25A C26A 1.453(2) .
C26A C27A 1.373(4) .
C27A C17A 1.42(2) 3_666
C27A C28A 1.453(2) .
C28A C29A 1.372(4) .
C28A C19A 1.50(3) 3_666
C29A C30A 1.453(2) .
C30A C21A 1.36(2) 3_666
C1B C9B 1.372(4) .
C1B C5B 1.453(2) .
C1B C2B 1.453(2) .
C2B C12B 1.373(4) .
C2B C3B 1.453(2) .
C3B C15B 1.373(4) .
C3B C4B 1.453(2) .
C4B C18B 1.40(2) .
C4B C5B 1.453(2) .
C5B C6B 1.33(2) .
C6B C20B 1.453(2) .
C6B C7B 1.453(2) .
C7B C8B 1.373(4) .
C7B C22B 1.453(2) .
C8B C25B 1.453(2) .
C8B C9B 1.453(2) .
C9B C10B 1.453(2) .
C10B C11B 1.372(4) .
C10B C26B 1.453(2) .
C11B C29B 1.453(2) .
C11B C12B 1.453(2) .
C12B C13B 1.453(2) .
C13B C14B 1.373(4) .
C13B C30B 1.453(2) .
C14B C23B 1.45(3) 3_666
C14B C15B 1.453(2) .
C15B C16B 1.453(2) .
C16B C17B 1.373(4) .
C16B C24B 1.47(2) 3_666
C17B C27B 1.447(19) 3_666
C17B C18B 1.453(2) .
C18B C19B 1.453(2) .
C19B C20B 1.373(4) .
C19B C28B 1.51(2) 3_666
C20B C21B 1.453(2) .
C21B C30B 1.405(18) 3_666
C21B C22B 1.453(2) .
C22B C23B 1.373(4) .
C23B C14B 1.45(3) 3_666
C23B C24B 1.453(2) .
C24B C25B 1.373(4) .
C24B C16B 1.47(2) 3_666
C25B C26B 1.453(2) .
C26B C27B 1.373(4) .
C27B C17B 1.447(19) 3_666
C27B C28B 1.453(2) .
C28B C29B 1.372(4) .
C28B C19B 1.51(2) 3_666
C29B C30B 1.453(2) .
C30B C21B 1.405(18) 3_666

loop_
_geom_torsion_atom_site_label_1
_geom_torsion_atom_site_label_2
_geom_torsion_atom_site_label_3
_geom_torsion_atom_site_label_4
_geom_torsion
_geom_torsion_site_symmetry_1
_geom_torsion_site_symmetry_4
C10 C1 C2 C3 -171.2(7) . .
C5 C1 C2 C3 3.1(8) . .
C1 C2 C3 C13 175.9(6) . .
C1 C2 C3 C4 -1.3(8) . .
C2 C3 C4 C11 -122.9(6) . .
C13 C3 C4 C11 59.6(8) . .
C2 C3 C4 C12 116.8(6) . .
C13 C3 C4 C12 -60.7(8) . .
C2 C3 C4 C5 -0.9(7) . .
C13 C3 C4 C5 -178.4(6) . .
C10 C1 C5 C6 -64.3(8) . .
C2 C1 C5 C6 121.0(6) . .
C10 C1 C5 C4 171.4(6) . .
C2 C1 C5 C4 -3.3(7) . .
C11 C4 C5 C6 4.1(8) . .
C12 C4 C5 C6 125.9(6) . .
C3 C4 C5 C6 -116.5(6) . .
C11 C4 C5 C1 123.1(6) . .
C12 C4 C5 C1 -115.1(6) . .
C3 C4 C5 C1 2.5(7) . .
C1 C5 C6 C7 65.2(9) . .
C4 C5 C6 C7 -178.4(6) . .
C5 C6 C7 C8 -7.3(11) . .
C6 C7 C8 C9 -33.5(12) . .
C7 C8 C9 C10 2.5(12) . .
C2 C1 C10 C9 179.8(6) . .
C5 C1 C10 C9 6.2(10) . .
C8 C9 C10 C1 30.4(11) . .
C2 C3 C13 C18 -175.3(7) . .
C4 C3 C13 C18 1.7(10) . .
C2 C3 C13 C14 2.1(11) . .
C4 C3 C13 C14 179.0(6) . .
C18 C13 C14 C15 0.8(10) . .
C3 C13 C14 C15 -176.8(6) . .
C13 C14 C15 C16 0.6(11) . .
C14 C15 C16 C17 -1.4(11) . .
C14 C15 C16 I1 179.0(5) . .
C15 C16 C17 C18 0.8(10) . .
I1 C16 C17 C18 -179.6(5) . .
C16 C17 C18 C13 0.6(10) . .
C14 C13 C18 C17 -1.3(10) . .
C3 C13 C18 C17 176.1(6) . .
C9A C1A C2A C12A 3(2) . .
C5A C1A C2A C12A 144.7(15) . .
C9A C1A C2A C3A -143.2(14) . .
C5A C1A C2A C3A -1.1(18) . .
C12A C2A C3A C15A -1(2) . .
C1A C2A C3A C15A 142.4(14) . .
C12A C2A C3A C4A -142.9(16) . .
C1A C2A C3A C4A 0.7(17) . .
C15A C3A C4A C18A 5(2) . .
C2A C3A C4A C18A 144.9(17) . .
C15A C3A C4A C5A -139.9(15) . .
C2A C3A C4A C5A 0.0(17) . .
C18A C4A C5A C6A -3(2) . .
C3A C4A C5A C6A 142.0(15) . .
C18A C4A C5A C1A -145.4(16) . .
C3A C4A C5A C1A -0.6(18) . .
C9A C1A C5A C6A -3(2) . .
C2A C1A C5A C6A -143.0(15) . .
C9A C1A C5A C4A 141.4(14) . .
C2A C1A C5A C4A 1.1(18) . .
C4A C5A C6A C20A 2(2) . .
C1A C5A C6A C20A 140.5(16) . .
C4A C5A C6A C7A -136.3(16) . .
C1A C5A C6A C7A 2(2) . .
C5A C6A C7A C8A -2(2) . .
C20A C6A C7A C8A -144.5(16) . .
C5A C6A C7A C22A 143.1(16) . .
C20A C6A C7A C22A 0.8(19) . .
C6A C7A C8A C25A 140.3(15) . .
C22A C7A C8A C25A 2(2) . .
C6A C7A C8A C9A 3(2) . .
C22A C7A C8A C9A -135.1(16) . .
C2A C1A C9A C8A 140.2(14) . .
C5A C1A C9A C8A 4(2) . .
C2A C1A C9A C10A 3(2) . .
C5A C1A C9A C10A -134.0(16) . .
C7A C8A C9A C1A -4(2) . .
C25A C8A C9A C1A -143.8(14) . .
C7A C8A C9A C10A 142.3(16) . .
C25A C8A C9A C10A 2.3(18) . .
C1A C9A C10A C11A -6(2) . .
C8A C9A C10A C11A -148.4(15) . .
C1A C9A C10A C26A 139.0(15) . .
C8A C9A C10A C26A -3.4(19) . .
C26A C10A C11A C29A -2(3) . .
C9A C10A C11A C29A 139.7(16) . .
C26A C10A C11A C12A -137.5(16) . .
C9A C10A C11A C12A 4(3) . .
C1A C2A C12A C13A -140.5(14) . .
C3A C2A C12A C13A 1(2) . .
C1A C2A C12A C11A -4(2) . .
C3A C2A C12A C11A 137.0(16) . .
C10A C11A C12A C2A 1(3) . .
C29A C11A C12A C2A -138.1(18) . .
C10A C11A C12A C13A 140.9(17) . .
C29A C11A C12A C13A 2.3(19) . .
C2A C12A C13A C14A 0(2) . .
C11A C12A C13A C14A -143.3(15) . .
C2A C12A C13A C30A 141.3(15) . .
C11A C12A C13A C30A -1.6(18) . .
C12A C13A C14A C15A 1(2) . .
C30A C13A C14A C15A -138.6(15) . .
C12A C13A C14A C23A 136.2(15) . 3_666
C30A C13A C14A C23A -3(2) . 3_666
C2A C3A C15A C16A -139.6(15) . .
C4A C3A C15A C16A -5(2) . .
C2A C3A C15A C14A 1(2) . .
C4A C3A C15A C14A 136.3(15) . .
C13A C14A C15A C3A -1(2) . .
C23A C14A C15A C3A -144.1(14) 3_666 .
C13A C14A C15A C16A 142.5(15) . .
C23A C14A C15A C16A -0.5(17) 3_666 .
C3A C15A C16A C17A 3(2) . .
C14A C15A C16A C17A -141.4(15) . .
C3A C15A C16A C24A 143.3(15) . 3_666
C14A C15A C16A C24A -1.1(18) . 3_666
C15A C16A C17A C27A 137.0(17) . 3_666
C24A C16A C17A C27A 1(2) 3_666 3_666
C15A C16A C17A C18A -2(3) . .
C24A C16A C17A C18A -137.7(18) 3_666 .
C5A C4A C18A C17A 138.3(17) . .
C3A C4A C18A C17A -3(3) . .
C5A C4A C18A C19A 1(3) . .
C3A C4A C18A C19A -141.0(16) . .
C16A C17A C18A C4A 2(3) . .
C27A C17A C18A C4A -142.6(18) 3_666 .
C16A C17A C18A C19A 141.1(17) . .
C27A C17A C18A C19A -3(2) 3_666 .
C4A C18A C19A C20A 2(3) . .
C17A C18A C19A C20A -138(2) . .
C4A C18A C19A C28A 142.8(17) . 3_666
C17A C18A C19A C28A 3(2) . 3_666
C18A C19A C20A C21A 134(2) . .
C28A C19A C20A C21A -2(3) 3_666 .
C18A C19A C20A C6A -2(3) . .
C28A C19A C20A C6A -139.0(17) 3_666 .
C5A C6A C20A C19A 0(3) . .
C7A C6A C20A C19A 142.7(17) . .
C5A C6A C20A C21A -140.8(16) . .
C7A C6A C20A C21A 2(2) . .
C19A C20A C21A C30A 3(3) . 3_666
C6A C20A C21A C30A 142.6(16) . 3_666
C19A C20A C21A C22A -143.0(18) . .
C6A C20A C21A C22A -4(2) . .
C8A C7A C22A C23A -3(3) . .
C6A C7A C22A C23A -146.5(16) . .
C8A C7A C22A C21A 140.3(16) . .
C6A C7A C22A C21A -3(2) . .
C30A C21A C22A C23A 3(3) 3_666 .
C20A C21A C22A C23A 147.7(17) . .
C30A C21A C22A C7A -140.7(17) 3_666 .
C20A C21A C22A C7A 4(2) . .
C7A C22A C23A C24A 2(2) . .
C21A C22A C23A C24A -139.3(17) . .
C7A C22A C23A C14A 139.4(15) . 3_666
C21A C22A C23A C14A -2(2) . 3_666
C22A C23A C24A C25A -1(3) . .
C14A C23A C24A C25A -140.8(16) 3_666 .
C22A C23A C24A C16A 142.8(16) . 3_666
C14A C23A C24A C16A 2.6(19) 3_666 3_666
C23A C24A C25A C8A 0(3) . .
C16A C24A C25A C8A -138.7(15) 3_666 .
C23A C24A C25A C26A 138.0(17) . .
C16A C24A C25A C26A -1(2) 3_666 .
C7A C8A C25A C24A -1(2) . .
C9A C8A C25A C24A 141.0(15) . .
C7A C8A C25A C26A -142.1(14) . .
C9A C8A C25A C26A -0.6(19) . .
C24A C25A C26A C27A -3(2) . .
C8A C25A C26A C27A 138.8(17) . .
C24A C25A C26A C10A -143.3(16) . .
C8A C25A C26A C10A -1.5(18) . .
C11A C10A C26A C27A 4(3) . .
C9A C10A C26A C27A -137.8(17) . .
C11A C10A C26A C25A 144.9(16) . .
C9A C10A C26A C25A 3.1(19) . .
C25A C26A C27A C17A 5(3) . 3_666
C10A C26A C27A C17A 138.3(17) . 3_666
C25A C26A C27A C28A -138.7(18) . .
C10A C26A C27A C28A -5(3) . .
C26A C27A C28A C29A 4(3) . .
C17A C27A C28A C29A -141.0(19) 3_666 .
C26A C27A C28A C19A 146.0(17) . 3_666
C17A C27A C28A C19A 1(2) 3_666 3_666
C27A C28A C29A C30A 139(2) . .
C19A C28A C29A C30A 3(3) 3_666 .
C27A C28A C29A C11A -2(3) . .
C19A C28A C29A C11A -137.9(18) 3_666 .
C10A C11A C29A C28A 1(3) . .
C12A C11A C29A C28A 142.2(19) . .
C10A C11A C29A C30A -143.1(16) . .
C12A C11A C29A C30A -2(2) . .
C14A C13A C30A C21A 2(2) . 3_666
C12A C13A C30A C21A -141.2(15) . 3_666
C14A C13A C30A C29A 143.7(16) . .
C12A C13A C30A C29A 0.3(19) . .
C28A C29A C30A C21A -4(3) . 3_666
C11A C29A C30A C21A 142.1(16) . 3_666
C28A C29A C30A C13A -145.2(18) . .
C11A C29A C30A C13A 1(2) . .
C9B C1B C2B C12B 0(2) . .
C5B C1B C2B C12B 141.3(17) . .
C9B C1B C2B C3B -141.8(15) . .
C5B C1B C2B C3B -0.7(19) . .
C12B C2B C3B C15B 0(2) . .
C1B C2B C3B C15B 142.2(15) . .
C12B C2B C3B C4B -140.8(16) . .
C1B C2B C3B C4B 1.3(19) . .
C15B C3B C4B C18B 0(2) . .
C2B C3B C4B C18B 142.8(15) . .
C15B C3B C4B C5B -143.8(17) . .
C2B C3B C4B C5B -1(2) . .
C9B C1B C5B C6B -4(2) . .
C2B C1B C5B C6B -144.7(16) . .
C9B C1B C5B C4B 140.7(17) . .
C2B C1B C5B C4B 0(2) . .
C18B C4B C5B C6B -3(2) . .
C3B C4B C5B C6B 143.4(16) . .
C18B C4B C5B C1B -145.6(14) . .
C3B C4B C5B C1B 1(2) . .
C1B C5B C6B C20B 141.7(15) . .
C4B C5B C6B C20B 2(2) . .
C1B C5B C6B C7B 3(3) . .
C4B C5B C6B C7B -136.8(16) . .
C5B C6B C7B C8B 0(3) . .
C20B C6B C7B C8B -143.5(16) . .
C5B C6B C7B C22B 139.2(18) . .
C20B C6B C7B C22B -4.5(19) . .
C22B C7B C8B C25B 1(2) . .
C6B C7B C8B C25B 137.2(16) . .
C22B C7B C8B C9B -139.1(16) . .
C6B C7B C8B C9B -2(2) . .
C5B C1B C9B C10B -137.7(16) . .
C2B C1B C9B C10B -1(2) . .
C5B C1B C9B C8B 2(2) . .
C2B C1B C9B C8B 138.4(16) . .
C7B C8B C9B C1B 2(2) . .
C25B C8B C9B C1B -142.0(15) . .
C7B C8B C9B C10B 146.3(16) . .
C25B C8B C9B C10B 3(2) . .
C1B C9B C10B C11B 1(3) . .
C8B C9B C10B C11B -144.6(17) . .
C1B C9B C10B C26B 143.8(15) . .
C8B C9B C10B C26B -1(2) . .
C26B C10B C11B C29B -2(3) . .
C9B C10B C11B C29B 137.3(17) . .
C26B C10B C11B C12B -138.8(17) . .
C9B C10B C11B C12B 0(3) . .
C3B C2B C12B C13B -1(2) . .
C1B C2B C12B C13B -137.4(16) . .
C3B C2B C12B C11B 137.3(16) . .
C1B C2B C12B C11B 1(3) . .
C10B C11B C12B C2B -1(3) . .
C29B C11B C12B C2B -144.2(17) . .
C10B C11B C12B C13B 141.2(18) . .
C29B C11B C12B C13B -2(2) . .
C2B C12B C13B C14B -1(3) . .
C11B C12B C13B C14B -142.5(17) . .
C2B C12B C13B C30B 141.3(16) . .
C11B C12B C13B C30B 0(2) . .
C30B C13B C14B C23B 1(3) . 3_666
C12B C13B C14B C23B 139.1(17) . 3_666
C30B C13B C14B C15B -135.1(18) . .
C12B C13B C14B C15B 3(3) . .
C2B C3B C15B C14B 2(2) . .
C4B C3B C15B C14B 141.1(16) . .
C2B C3B C15B C16B -139.2(16) . .
C4B C3B C15B C16B 0(2) . .
C13B C14B C15B C3B -4(3) . .
C23B C14B C15B C3B -144.7(16) 3_666 .
C13B C14B C15B C16B 140.1(18) . .
C23B C14B C15B C16B -1(2) 3_666 .
C3B C15B C16B C17B 1(3) . .
C14B C15B C16B C17B -143.1(17) . .
C3B C15B C16B C24B 145.3(17) . 3_666
C14B C15B C16B C24B 1(2) . 3_666
C15B C16B C17B C27B 135.0(17) . 3_666
C24B C16B C17B C27B -4(2) 3_666 3_666
C15B C16B C17B C18B -1(2) . .
C24B C16B C17B C18B -140.3(15) 3_666 .
C3B C4B C18B C17B -1(2) . .
C5B C4B C18B C17B 138.9(15) . .
C3B C4B C18B C19B -135.8(15) . .
C5B C4B C18B C19B 4(2) . .
C16B C17B C18B C4B 1(2) . .
C27B C17B C18B C4B -140.5(14) 3_666 .
C16B C17B C18B C19B 139.2(15) . .
C27B C17B C18B C19B -2.1(17) 3_666 .
C4B C18B C19B C20B -4(2) . .
C17B C18B C19B C20B -142.0(15) . .
C4B C18B C19B C28B 142.1(13) . 3_666
C17B C18B C19B C28B 3.6(17) . 3_666
C18B C19B C20B C21B 141.5(14) . .
C28B C19B C20B C21B 2(2) 3_666 .
C18B C19B C20B C6B 2(2) . .
C28B C19B C20B C6B -137.3(15) 3_666 .
C5B C6B C20B C19B -2(2) . .
C7B C6B C20B C19B 144.4(14) . .
C5B C6B C20B C21B -143.5(15) . .
C7B C6B C20B C21B 2.4(18) . .
C19B C20B C21B C30B -2(2) . 3_666
C6B C20B C21B C30B 140.2(14) . 3_666
C19B C20B C21B C22B -142.2(15) . .
C6B C20B C21B C22B 0.4(19) . .
C8B C7B C22B C23B 1(3) . .
C6B C7B C22B C23B -138.2(18) . .
C8B C7B C22B C21B 144.6(16) . .
C6B C7B C22B C21B 5(2) . .
C30B C21B C22B C23B 4(2) 3_666 .
C20B C21B C22B C23B 142.9(17) . .
C30B C21B C22B C7B -142.4(15) 3_666 .
C20B C21B C22B C7B -3.1(19) . .
C7B C22B C23B C14B 136.4(18) . 3_666
C21B C22B C23B C14B -3(3) . 3_666
C7B C22B C23B C24B -2(3) . .
C21B C22B C23B C24B -141.6(18) . .
C22B C23B C24B C25B 1(3) . .
C14B C23B C24B C25B -143.3(19) 3_666 .
C22B C23B C24B C16B 142.8(18) . 3_666
C14B C23B C24B C16B -1(2) 3_666 3_666
C23B C24B C25B C26B 139.2(19) . .
C16B C24B C25B C26B 0(3) 3_666 .
C23B C24B C25B C8B 1(3) . .
C16B C24B C25B C8B -137.8(17) 3_666 .
C7B C8B C25B C24B -2(3) . .
C9B C8B C25B C24B 140.4(17) . .
C7B C8B C25B C26B -145.3(16) . .
C9B C8B C25B C26B -3(2) . .
C24B C25B C26B C27B -2(3) . .
C8B C25B C26B C27B 141.3(17) . .
C24B C25B C26B C10B -141.1(18) . .
C8B C25B C26B C10B 2.1(19) . .
C11B C10B C26B C27B 1(3) . .
C9B C10B C26B C27B -141.3(16) . .
C11B C10B C26B C25B 141.9(17) . .
C9B C10B C26B C25B 0(2) . .
C25B C26B C27B C17B 4(3) . 3_666
C10B C26B C27B C17B 139.9(15) . 3_666
C25B C26B C27B C28B -135.8(18) . .
C10B C26B C27B C28B 0(3) . .
C26B C27B C28B C29B 1(3) . .
C17B C27B C28B C29B -142.9(17) 3_666 .
C26B C27B C28B C19B 140.8(16) . 3_666
C17B C27B C28B C19B -2.6(19) 3_666 3_666
C27B C28B C29B C11B -1(3) . .
C19B C28B C29B C11B -137.3(17) 3_666 .
C27B C28B C29B C30B 138.5(18) . .
C19B C28B C29B C30B 3(3) 3_666 .
C10B C11B C29B C28B 2(3) . .
C12B C11B C29B C28B 145.2(18) . .
C10B C11B C29B C30B -139.6(18) . .
C12B C11B C29B C30B 3(2) . .
C14B C13B C30B C21B -2(3) . 3_666
C12B C13B C30B C21B -143.1(15) . 3_666
C14B C13B C30B C29B 144.0(18) . .
C12B C13B C30B C29B 2(2) . .
C28B C29B C30B C21B -2(3) . 3_666
C11B C29B C30B C21B 140.2(16) . 3_666
C28B C29B C30B C13B -145.9(18) . .
C11B C29B C30B C13B -4(2) . .
